data_1555264
loop_
_publ_author_name
'Cui, Peng'
'McMahon, David P.'
'Spackman, Peter R.'
'Alston, Ben M.'
'Little, Marc A.'
'Day, Graeme M.'
'Cooper, Andrew I.'

_publ_section_title
;
 Mining predicted crystal structure landscapes with high throughput
 crystallisation: old molecules, new insights
;
_journal_issue 43
_journal_name_full 'Chemical Science'
_journal_page_first 9988
_journal_paper_doi 10.1039/C9SC02832C
_journal_volume 10
_journal_year 2019
_chemical_formula_moiety 'C14 H16 O8, 0.43(C14 H30)'
_chemical_formula_sum 'C20.02 H28.86 O8'
_chemical_formula_weight 397.50
_space_group_crystal_system tetragonal
_space_group_IT_number 141
_space_group_name_Hall '-I 4bd 2'
_space_group_name_H-M_alt 'I 41/a m d :2'
_atom_sites_solution_hydrogens mixed
_atom_sites_solution_primary dual
_audit_creation_date 2018-12-06
_audit_creation_method
;
Olex2 1.2
(compiled 2018.05.29 svn.r3508 for OlexSys, GUI svn.r5506)
;
_audit_update_record
;
2019-05-10 deposited with the CCDC.	2019-08-20 downloaded from the CCDC.
;
_cell_angle_alpha 90
_cell_angle_beta 90
_cell_angle_gamma 90
_cell_formula_units_Z 4
_cell_length_a 16.429(3)
_cell_length_b 16.429(3)
_cell_length_c 7.3580(12)
_cell_measurement_reflns_used 2537
_cell_measurement_temperature 200
_cell_measurement_theta_max 25.936
_cell_measurement_theta_min 2.478
_cell_volume 1986.0(6)
_computing_cell_refinement 'SAINT v8.34A (Bruker, 2013)'
_computing_data_collection 'CrystalClear-SM Expert 2.0 r7 (Rigaku, 2011)'
_computing_data_reduction 'SAINT v8.34A (Bruker, 2013)'
_computing_molecular_graphics 'Olex2 (Dolomanov et al., 2009)'
_computing_publication_material 'Olex2 (Dolomanov et al., 2009)'
_computing_structure_refinement 'XL (Sheldrick, 2008)'
_computing_structure_solution 'ShelXT (Sheldrick, 2015)'
_diffrn_ambient_temperature 200
_diffrn_detector CCD
_diffrn_detector_area_resol_mean 28.5714
_diffrn_detector_type 'Rigaku Saturn724+'
_diffrn_measured_fraction_theta_full 1.000
_diffrn_measured_fraction_theta_max 1.000
_diffrn_measurement_device 'AFC12 (Right): Kappa 3 circle'
_diffrn_measurement_device_type 'Rigaku Saturn724+ (2x2 bin mode)'
_diffrn_measurement_method 'profile data from \w-scans'
_diffrn_measurement_specimen_support 'Mitegen 50um'
_diffrn_radiation_collimation 0.3
_diffrn_radiation_monochromator Confocal
_diffrn_radiation_probe x-ray
_diffrn_radiation_type MoK\a
_diffrn_radiation_wavelength 0.71073
_diffrn_reflns_av_R_equivalents 0.0598
_diffrn_reflns_av_unetI/netI 0.0356
_diffrn_reflns_Laue_measured_fraction_full 1.000
_diffrn_reflns_Laue_measured_fraction_max 1.000
_diffrn_reflns_limit_h_max 20
_diffrn_reflns_limit_h_min -20
_diffrn_reflns_limit_k_max 19
_diffrn_reflns_limit_k_min -20
_diffrn_reflns_limit_l_max 6
_diffrn_reflns_limit_l_min -9
_diffrn_reflns_number 7390
_diffrn_reflns_point_group_measured_fraction_full 1.000
_diffrn_reflns_point_group_measured_fraction_max 1.000
_diffrn_reflns_theta_full 25.242
_diffrn_reflns_theta_max 26.377
_diffrn_reflns_theta_min 2.479
_diffrn_source 'Rotating Anode'
_diffrn_source_current 24.0
_diffrn_source_power 1.2
_diffrn_source_target Mo
_diffrn_source_type 'Rotating Anode'
_diffrn_source_voltage 50.0
_diffrn_standards_number 0
_exptl_absorpt_coefficient_mu 0.102
_exptl_absorpt_correction_T_max 0.7454
_exptl_absorpt_correction_T_min 0.4644
_exptl_absorpt_process_details
;
Reflections not merged
7998 Corrected reflections written to file PC_8_638_200K_0m.hkl
Estimated minimum and maximum transmission:  0.4644  0.7454
The ratio of these values is more reliable than their absolute values!
Additional spherical absorption correction applied with mu*r =  0.2000
Lambda/2 correction factor = 0.00150
;
_exptl_crystal_colour colourless
_exptl_crystal_colour_primary colourless
_exptl_crystal_density_diffrn 1.329
_exptl_crystal_description block
_exptl_crystal_F_000 852
_exptl_crystal_size_max 0.15
_exptl_crystal_size_mid 0.15
_exptl_crystal_size_min 0.13
_refine_diff_density_max 0.241
_refine_diff_density_min -0.242
_refine_diff_density_rms 0.060
_refine_ls_extinction_method none
_refine_ls_goodness_of_fit_ref 1.135
_refine_ls_hydrogen_treatment mixed
_refine_ls_matrix_type full
_refine_ls_number_parameters 47
_refine_ls_number_reflns 554
_refine_ls_number_restraints 1
_refine_ls_restrained_S_all 1.134
_refine_ls_R_factor_all 0.0842
_refine_ls_R_factor_gt 0.0650
_refine_ls_shift/su_max 0.000
_refine_ls_shift/su_mean 0.000
_refine_ls_structure_factor_coef Fsqd
_refine_ls_weighting_details 'w=1/[\s^2^(Fo^2^)+(0.0935P)^2^+3.5705P] where P=(Fo^2^+2Fc^2^)/3'
_refine_ls_weighting_scheme calc
_refine_ls_wR_factor_gt 0.1850
_refine_ls_wR_factor_ref 0.1993
_reflns_Friedel_coverage 0.000
_reflns_number_gt 407
_reflns_number_total 554
_reflns_threshold_expression 'I > 2\s(I)'
_cod_data_source_file c9sc02832c2.cif
_cod_data_source_block ADTA_7-38_dioxane-tetradecane_3-fold_publ
_cod_original_cell_volume 1986.0(7)
_cod_original_sg_symbol_H-M 'I 41/a m d'
_cod_database_code 1555264
_shelx_shelxl_version_number 2014/7
_shelx_space_group_comment
;
The symmetry employed for this shelxl refinement is uniquely defined
by the following loop, which should always be used as a source of
symmetry information in preference to the above space-group names.
They are only intended as comments.
;
_shelx_estimated_absorpt_t_max 0.987
_shelx_estimated_absorpt_t_min 0.985
_olex2_refinement_description
;
1. Fixed Uiso
 At 1.2 times of:
  All C(H,H) groups
2. Restrained distances
 O2-H2
 0.82 with sigma of 0.02
3. Others
 Fixed Sof: H3A(0.5) H3B(0.5) H1A(0.25) H1B(0.25)
4.a Secondary CH2 refined with riding coordinates:
 C3(H3A,H3B), C1(H1A,H1B)
;
_olex2_submission_special_instructions 'No special instructions were received'

loop_
_space_group_symop_operation_xyz
'x, y, z'
'-x+1/2, -y, z+1/2'
'-y+1/4, x+3/4, z+1/4'
'y+1/4, -x+1/4, z+3/4'
'-x+1/2, y, -z+1/2'
'x, -y, -z'
'y+1/4, x+3/4, -z+1/4'
'-y+1/4, -x+1/4, -z+3/4'
'x+1/2, y+1/2, z+1/2'
'-x+1, -y+1/2, z+1'
'-y+3/4, x+5/4, z+3/4'
'y+3/4, -x+3/4, z+5/4'
'-x+1, y+1/2, -z+1'
'x+1/2, -y+1/2, -z+1/2'
'y+3/4, x+5/4, -z+3/4'
'-y+3/4, -x+3/4, -z+5/4'
'-x, -y, -z'
'x-1/2, y, -z-1/2'
'y-1/4, -x-3/4, -z-1/4'
'-y-1/4, x-1/4, -z-3/4'
'x-1/2, -y, z-1/2'
'-x, y, z'
'-y-1/4, -x-3/4, z-1/4'
'y-1/4, x-1/4, z-3/4'
'-x+1/2, -y+1/2, -z+1/2'
'x, y+1/2, -z'
'y+1/4, -x-1/4, -z+1/4'
'-y+1/4, x+1/4, -z-1/4'
'x, -y+1/2, z'
'-x+1/2, y+1/2, z+1/2'
'-y+1/4, -x-1/4, z+1/4'
'y+1/4, x+1/4, z-1/4'

loop_
_atom_site_label
_atom_site_type_symbol
_atom_site_fract_x
_atom_site_fract_y
_atom_site_fract_z
_atom_site_U_iso_or_equiv
_atom_site_adp_type
_atom_site_occupancy
_atom_site_site_symmetry_order
_atom_site_calc_flag
_atom_site_refinement_flags_posn
_atom_site_refinement_flags_adp
_atom_site_refinement_flags_occupancy
O1 O 0.65056(17) 0.2500 0.2242(3) 0.0489(10) Uani 1 2 d S T P
O2 O 0.71998(17) 0.2500 0.4818(4) 0.0515(10) Uani 1 2 d DS T P
C4 C 0.6520(2) 0.2500 0.3892(4) 0.0275(8) Uani 1 2 d S T P
C2 C 0.57633(19) 0.2500 0.5038(4) 0.0235(8) Uani 1 2 d S T P
C3 C 0.57611(14) 0.32611(14) 0.6250 0.0255(8) Uani 1 2 d S T P
H3A H 0.6256 0.3266 0.7018 0.031 Uiso 0.5 1 calc R . .
H3B H 0.5766 0.3756 0.5482 0.031 Uiso 0.5 1 calc R . .
C1 C 0.5000 0.2500 0.3834(6) 0.0244(11) Uani 1 4 d S T P
H1A H 0.5000 0.2988 0.3046 0.029 Uiso 0.5 2 calc RS T P
H1B H 0.5000 0.2012 0.3046 0.029 Uiso 0.5 2 calc RS T P
C5 C 0.7653(7) 0.0196(7) 0.560(3) 0.195(10) Uani 0.754(18) 1 d . . .
H2 H 0.760(3) 0.2500 0.413(8) 0.10(2) Uiso 1 2 d DS T P

loop_
_atom_site_aniso_label
_atom_site_aniso_U_11
_atom_site_aniso_U_22
_atom_site_aniso_U_33
_atom_site_aniso_U_23
_atom_site_aniso_U_13
_atom_site_aniso_U_12
O1 0.0335(15) 0.095(3) 0.0180(13) 0.000 0.0020(11) 0.000
O2 0.0288(15) 0.102(3) 0.0241(14) 0.000 0.0009(12) 0.000
C4 0.0277(18) 0.0368(19) 0.0180(15) 0.000 -0.0002(13) 0.000
C2 0.0228(17) 0.0331(17) 0.0146(14) 0.000 0.0017(13) 0.000
C3 0.0304(12) 0.0304(12) 0.0157(14) 0.0004(9) -0.0004(9) -0.0038(14)
C1 0.027(2) 0.033(3) 0.0129(19) 0.000 0.000 0.000
C5 0.190(14) 0.094(11) 0.30(3) -0.002(9) -0.085(16) -0.003(7)

loop_
_atom_type_symbol
_atom_type_description
_atom_type_scat_dispersion_real
_atom_type_scat_dispersion_imag
_atom_type_scat_source
C C 0.0033 0.0016 'International Tables Vol C Tables 4.2.6.8 and 6.1.1.4'
H H 0.0000 0.0000 'International Tables Vol C Tables 4.2.6.8 and 6.1.1.4'
O O 0.0106 0.0060 'International Tables Vol C Tables 4.2.6.8 and 6.1.1.4'

loop_
_geom_angle_atom_site_label_1
_geom_angle_atom_site_label_2
_geom_angle_atom_site_label_3
_geom_angle
_geom_angle_site_symmetry_1
_geom_angle_site_symmetry_3
C4 O2 H2 111(5) . .
O1 C4 O2 122.5(3) . .
O1 C4 C2 123.1(3) . .
O2 C4 C2 114.4(3) . .
C4 C2 C3 109.15(18) . 27_566
C4 C2 C3 109.15(18) . .
C4 C2 C1 110.6(3) . .
C3 C2 C3 109.0(2) . 27_566
C1 C2 C3 109.45(16) . 27_566
C1 C2 C3 109.45(16) . .
C2 C3 C2 109.9(3) 20_657 .
C2 C3 H3A 109.7 . .
C2 C3 H3A 109.7 20_657 .
C2 C3 H3B 109.7 . .
C2 C3 H3B 109.7 20_657 .
H3A C3 H3B 108.2 . .
C2 C1 C2 109.5(4) 10_554 .
C2 C1 H1A 109.8 . .
C2 C1 H1A 109.8 10_554 .
C2 C1 H1B 109.8 10_554 .
C2 C1 H1B 109.8 . .
H1A C1 H1B 108.2 . .
C5 C5 C5 110.3(17) 6_556 16
C5 C5 C5 125.2(17) 16 11_534
C5 C5 C5 37.6(15) 6_556 11_534
C5 C5 C5 127(2) 6_556 12_554
C5 C5 C5 155.5(7) 12_554 11_534
C5 C5 C5 32.1(12) 16 12_554

loop_
_geom_bond_atom_site_label_1
_geom_bond_atom_site_label_2
_geom_bond_distance
_geom_bond_site_symmetry_2
O1 C4 1.214(4) .
O2 C4 1.309(4) .
O2 H2 0.84(2) .
C4 C2 1.502(4) .
C2 C3 1.536(3) 27_566
C2 C3 1.536(3) .
C2 C1 1.535(4) .
C3 C2 1.536(3) 20_657
C3 H3A 0.9900 .
C3 H3B 0.9900 .
C1 C2 1.535(4) 10_554
C1 H1A 0.9900 .
C1 H1B 0.9900 .
C5 C5 1.09(3) 6_556
C5 C5 1.928(6) 12_554
C5 C5 1.928(6) 11_534
C5 C5 1.25(4) 16

loop_
_geom_hbond_atom_site_label_D
_geom_hbond_atom_site_label_H
_geom_hbond_atom_site_label_A
_geom_hbond_distance_DH
_geom_hbond_distance_HA
_geom_hbond_distance_DA
_geom_hbond_angle_DHA
_geom_hbond_site_symmetry_A
O2 H2 O1 0.84(2) 1.78(2) 2.612(4) 177(8) 5_655
